data_2103130
loop_
_publ_author_name
'Farrell, Dorcas M. M.'
'Ferguson, George'
'Lough, Alan J.'
'Glidewell, Christopher'

_publ_section_title
;
Chiral versus racemic building blocks in supramolecular
chemistry: malate salts of organic diamines
;
_journal_issue 3
_journal_name_full 'Acta Crystallographica, Section B'
_journal_page_first 530
_journal_page_last 544
_journal_paper_doi 10.1107/S0108768102000642
_journal_volume 58
_journal_year 2002
_chemical_formula_moiety 'C12 H11 N2, C4 H5 O5'
_chemical_formula_sum 'C16 H16 N2 O5'
_chemical_formula_weight 316.31
_chemical_name_systematic
;
1,2-Bis-(4'-pyridyl)ethene--(S)-malic acid (1/1)
;
_space_group_IT_number 1
_symmetry_cell_setting triclinic
_symmetry_space_group_name_Hall 'P 1'
_symmetry_space_group_name_H-M 'P 1'
_atom_sites_solution_hydrogens geom
_atom_sites_solution_primary direct
_atom_sites_solution_secondary difmap
_cell_angle_alpha 72.751(2)
_cell_angle_beta 89.414(2)
_cell_angle_gamma 80.207(2)
_cell_formula_units_Z 1
_cell_length_a 4.9325(3)
_cell_length_b 8.3343(4)
_cell_length_c 9.3502(7)
_cell_measurement_reflns_used 1174
_cell_measurement_temperature 150(2)
_cell_measurement_theta_max 25.15
_cell_measurement_theta_min 4.20
_cell_volume 361.41(4)
_computing_cell_refinement 'DENZO-SMN (Otwinowski & Minor, 1997)'
_computing_data_collection 'Kappa-CCD server software (Nonius, 1997)'
_computing_data_reduction 'DENZO-SMN (Otwinowski & Minor, 1997)'
_computing_molecular_graphics 'PLATON (Spek, 2001)'
_computing_publication_material 'SHELXL-97 (Sheldrick, 1997b) and PRPKAPPA (Ferguson, 1999)'
_computing_structure_refinement 'SHELXL-97 (Sheldrick, 1997b)'
_computing_structure_solution 'SHELXS-97 (Sheldrick, 1997a)'
_diffrn_ambient_temperature 150(2)
_diffrn_measured_fraction_theta_full 0.979
_diffrn_measured_fraction_theta_max 0.979
_diffrn_measurement_device_type Kappa-CCD
_diffrn_measurement_method '\f scans, and \w scans with \k offsets'
_diffrn_radiation_monochromator graphite
_diffrn_radiation_source 'fine-focus sealed X-ray tube'
_diffrn_radiation_type 'Mo K\a'
_diffrn_radiation_wavelength 0.71073
_diffrn_reflns_av_R_equivalents 0.051
_diffrn_reflns_av_sigmaI/netI 0.0857
_diffrn_reflns_limit_h_max 5
_diffrn_reflns_limit_h_min -5
_diffrn_reflns_limit_k_max 9
_diffrn_reflns_limit_k_min -9
_diffrn_reflns_limit_l_max 11
_diffrn_reflns_limit_l_min -11
_diffrn_reflns_number 3171
_diffrn_reflns_theta_full 25.15
_diffrn_reflns_theta_max 25.15
_diffrn_reflns_theta_min 4.20
_diffrn_standards_decay_% 0
_exptl_absorpt_coefficient_mu 0.109
_exptl_absorpt_correction_T_max 0.9806
_exptl_absorpt_correction_T_min 0.9658
_exptl_absorpt_correction_type multi-scan
_exptl_absorpt_process_details 'DENZO-SMN (Otwinowski & Minor, 1997)'
_exptl_crystal_colour colourless
_exptl_crystal_density_diffrn 1.453
_exptl_crystal_density_method 'not measured'
_exptl_crystal_description plate
_exptl_crystal_F_000 166
_exptl_crystal_size_max 0.32
_exptl_crystal_size_mid 0.30
_exptl_crystal_size_min 0.18
_refine_diff_density_max 0.311
_refine_diff_density_min -0.274
_refine_ls_extinction_method none
_refine_ls_goodness_of_fit_ref 1.095
_refine_ls_hydrogen_treatment constr
_refine_ls_matrix_type full
_refine_ls_number_parameters 179
_refine_ls_number_reflns 2167
_refine_ls_number_restraints 65
_refine_ls_restrained_S_all 1.103
_refine_ls_R_factor_all 0.0612
_refine_ls_R_factor_gt 0.0549
_refine_ls_shift/su_max 0.004
_refine_ls_shift/su_mean 0.001
_refine_ls_structure_factor_coef Fsqd
_refine_ls_weighting_details 'w=1/[\s^2^(Fo^2^)+(0.0558P)^2^+0.1000P] where P=(Fo^2^+2Fc^2^)/3'
_refine_ls_weighting_scheme calc
_refine_ls_wR_factor_gt 0.1361
_refine_ls_wR_factor_ref 0.1427
_reflns_number_gt 1958
_reflns_number_total 2167
_reflns_threshold_expression >2\s(I)
_cod_data_source_file na0134.cif
_cod_depositor_comments
;
The following automatic conversions were performed:
'_exptl_absorpt_correction_type' value 'Multi-scan' changed to
'multi-scan' according to
'/home/saulius/struct/CIF-dictionaries/cif_core.dic' dictionary named
'cif_core.dic' version 2.4.1 from 2010-06-29.

Automatic conversion script
Id: cif_fix_enum 1527 2010-12-29 10:47:43Z saulius 
;
_cod_original_sg_symbol_H-M P1
_cod_database_code 2103130

loop_
_symmetry_equiv_pos_as_xyz
'x, y, z'

loop_
_atom_site_label
_atom_site_fract_x
_atom_site_fract_y
_atom_site_fract_z
_atom_site_U_iso_or_equiv
_atom_site_adp_type
_atom_site_calc_flag
_atom_site_refinement_flags
_atom_site_occupancy
_atom_site_disorder_assembly
_atom_site_disorder_group
_atom_site_type_symbol
O1 0.1770(5) 0.4736(3) 0.7433(3) 0.0391(6) Uani d . 1 . . O
O2 0.1626(5) 0.7361(3) 0.5892(3) 0.0386(6) Uani d . 1 . . O
O3 0.8240(6) 0.5326(3) 0.2644(3) 0.0493(7) Uani d . 1 . . O
O4 0.8080(5) 0.2620(3) 0.3901(3) 0.0416(6) Uani d . 1 . . O
O5 0.7073(5) 0.3826(3) 0.6727(3) 0.0384(5) Uani d . 1 . . O
C1 0.2724(7) 0.5798(4) 0.6424(4) 0.0309(7) Uani d . 1 . . C
C2 0.5393(7) 0.5249(4) 0.5705(4) 0.0316(8) Uani d . 1 . . C
C3 0.4595(7) 0.4750(5) 0.4331(4) 0.0392(9) Uani d . 1 . . C
C4 0.7154(7) 0.4256(5) 0.3529(4) 0.0351(8) Uani d . 1 . . C
N21 -1.7570(4) 1.1735(2) 1.2546(2) 0.0301(6) Uiso d PD 0.529(4) A -1 N
C22 -1.7068(12) 1.2875(6) 1.1272(5) 0.0321(9) Uiso d PD 0.529(4) A -1 C
C23 -1.4878(10) 1.2531(6) 1.0398(5) 0.0289(10) Uiso d PD 0.529(4) A -1 C
C24 -1.3134(9) 1.0955(6) 1.0842(5) 0.0222(9) Uiso d PD 0.529(4) A -1 C
C25 -1.3716(11) 0.9785(6) 1.2166(5) 0.0286(9) Uiso d PD 0.529(4) A -1 C
C26 -1.5886(13) 1.0229(5) 1.3016(7) 0.0305(9) Uiso d PD 0.529(4) A -1 C
C27 -1.0854(10) 1.0612(7) 0.9918(6) 0.0285(13) Uiso d PD 0.529(4) A -1 C
N11 -0.2485(4) 0.8209(2) 0.7372(2) 0.0283(6) Uiso d PD 0.529(4) A -1 N
C12 -0.3010(12) 0.7007(5) 0.8597(5) 0.0315(8) Uiso d PD 0.529(4) A -1 C
C13 -0.5164(10) 0.7255(6) 0.9524(6) 0.0294(10) Uiso d PD 0.529(4) A -1 C
C14 -0.6835(10) 0.8855(6) 0.9159(5) 0.0242(10) Uiso d PD 0.529(4) A -1 C
C15 -0.6199(10) 1.0109(6) 0.7908(5) 0.0284(10) Uiso d PD 0.529(4) A -1 C
C16 -0.4010(14) 0.9770(5) 0.7029(8) 0.0323(9) Uiso d PD 0.529(4) A -1 C
C17 -0.9085(10) 0.9154(7) 1.0119(6) 0.0242(12) Uiso d PD 0.529(4) A -1 C
N21A -1.7570(4) 1.1735(2) 1.2546(2) 0.0301(6) Uiso d PD 0.471(4) A -2 N
C22A -1.6700(13) 1.2600(7) 1.1230(5) 0.0321(9) Uiso d PD 0.471(4) A -2 C
C23A -1.4447(11) 1.1941(6) 1.0542(6) 0.0289(10) Uiso d PD 0.471(4) A -2 C
C24A -1.2970(10) 1.0321(6) 1.1249(6) 0.0222(9) Uiso d PD 0.471(4) A -2 C
C25A -1.3921(11) 0.9407(7) 1.2601(6) 0.0286(9) Uiso d PD 0.471(4) A -2 C
C26A -1.6298(14) 1.0126(5) 1.3155(8) 0.0305(9) Uiso d PD 0.471(4) A -2 C
C27A -1.0623(11) 0.9507(7) 1.0616(6) 0.0255(14) Uiso d PD 0.471(4) A -2 C
N11A -0.2485(4) 0.8209(2) 0.7372(2) 0.0283(6) Uiso d PD 0.471(4) A -2 N
C12A -0.3400(13) 0.7184(6) 0.8596(6) 0.0315(8) Uiso d PD 0.471(4) A -2 C
C13A -0.5672(11) 0.7811(7) 0.9290(6) 0.0294(10) Uiso d PD 0.471(4) A -2 C
C14A -0.6998(11) 0.9497(6) 0.8719(6) 0.0242(10) Uiso d PD 0.471(4) A -2 C
C15A -0.6001(11) 1.0537(7) 0.7442(6) 0.0284(10) Uiso d PD 0.471(4) A -2 C
C16A -0.3749(16) 0.9825(5) 0.6789(8) 0.0323(9) Uiso d PD 0.471(4) A -2 C
C17A -0.9387(12) 1.0228(8) 0.9389(7) 0.0303(15) Uiso d PD 0.471(4) A -2 C
H4 0.9464 0.2432 0.3406 0.062 Uiso calc R 1 . . H
H5 0.8481 0.4130 0.6988 0.058 Uiso calc R 1 . . H
H2 0.6426 0.6222 0.5382 0.038 Uiso calc R 1 . . H
H3A 0.3593 0.3778 0.4653 0.047 Uiso calc R 1 . . H
H3B 0.3357 0.5723 0.3635 0.047 Uiso calc R 1 . . H
H22 -1.8245 1.3954 1.0954 0.039 Uiso calc PR 0.529(4) A -1 H
H23 -1.4573 1.3370 0.9499 0.035 Uiso calc PR 0.529(4) A -1 H
H25 -1.2625 0.8677 1.2491 0.034 Uiso calc PR 0.529(4) A -1 H
H26 -1.6176 0.9444 1.3951 0.037 Uiso calc PR 0.529(4) A -1 H
H27 -1.0591 1.1532 0.9072 0.034 Uiso calc PR 0.529(4) A -1 H
H11 -0.0754 0.7932 0.6629 0.034 Uiso d . 1 B -1 H
H12 -0.1848 0.5922 0.8849 0.038 Uiso calc PR 0.529(4) A -1 H
H13 -0.5483 0.6361 1.0378 0.035 Uiso calc PR 0.529(4) A -1 H
H15 -0.7284 1.1219 0.7648 0.034 Uiso calc PR 0.529(4) A -1 H
H16 -0.3599 1.0648 0.6186 0.039 Uiso calc PR 0.529(4) A -1 H
H17 -0.9316 0.8227 1.0966 0.029 Uiso calc PR 0.529(4) A -1 H
H22A -1.7665 1.3716 1.0741 0.039 Uiso calc PR 0.471(4) A -2 H
H23A -1.3922 1.2593 0.9596 0.035 Uiso calc PR 0.471(4) A -2 H
H25A -1.2959 0.8307 1.3138 0.034 Uiso calc PR 0.471(4) A -2 H
H26A -1.7055 0.9438 1.4011 0.037 Uiso calc PR 0.471(4) A -2 H
H27A -0.9908 0.8347 1.1131 0.031 Uiso calc PR 0.471(4) A -2 H
H12A -0.2503 0.6032 0.8991 0.038 Uiso calc PR 0.471(4) A -2 H
H13A -0.6324 0.7082 1.0160 0.035 Uiso calc PR 0.471(4) A -2 H
H15A -0.6836 1.1699 0.7028 0.034 Uiso calc PR 0.471(4) A -2 H
H16A -0.3086 1.0512 0.5899 0.039 Uiso calc PR 0.471(4) A -2 H
H17A -1.0163 1.1379 0.8876 0.036 Uiso calc PR 0.471(4) A -2 H

loop_
_atom_site_aniso_label
_atom_site_aniso_U_11
_atom_site_aniso_U_22
_atom_site_aniso_U_33
_atom_site_aniso_U_12
_atom_site_aniso_U_13
_atom_site_aniso_U_23
O1 0.0288(13) 0.0401(13) 0.0477(14) -0.0031(10) 0.0083(11) -0.0138(11)
O2 0.0332(13) 0.0364(13) 0.0435(13) 0.0015(10) 0.0135(10) -0.0125(10)
O3 0.0509(17) 0.0432(15) 0.0509(15) 0.0031(12) 0.0160(13) -0.0165(12)
O4 0.0365(14) 0.0431(14) 0.0511(15) -0.0052(10) 0.0225(11) -0.0248(11)
O5 0.0290(12) 0.0400(11) 0.0464(12) -0.0013(8) 0.0047(9) -0.0159(9)
C1 0.0288(17) 0.0358(18) 0.0334(17) -0.0079(14) 0.0056(14) -0.0173(14)
C2 0.0304(19) 0.0326(16) 0.0334(16) 0.0001(13) 0.0022(14) -0.0155(13)
C3 0.0243(18) 0.055(2) 0.046(2) 0.0019(15) 0.0038(15) -0.0312(17)
C4 0.0319(19) 0.0413(19) 0.0356(18) 0.0016(15) -0.0001(15) -0.0212(16)

loop_
_atom_type_symbol
_atom_type_description
_atom_type_scat_dispersion_real
_atom_type_scat_dispersion_imag
_atom_type_scat_source
C C 0.0033 0.0016 'International Tables Vol C Tables 4.2.6.8 and 6.1.1.4'
H H 0.0000 0.0000 'International Tables Vol C Tables 4.2.6.8 and 6.1.1.4'
N N 0.0061 0.0033 'International Tables Vol C Tables 4.2.6.8 and 6.1.1.4'
O O 0.0106 0.0060 'International Tables Vol C Tables 4.2.6.8 and 6.1.1.4'

loop_
_geom_angle_atom_site_label_1
_geom_angle_atom_site_label_2
_geom_angle_atom_site_label_3
_geom_angle
_geom_angle_publ_flag
C1 O2 H11 116.2 no
C4 O4 H4 109.5 no
C2 O5 H5 109.5 no
O1 C1 O2 124.8(3) no
O1 C1 C2 119.9(3) no
O2 C1 C2 115.3(3) no
O5 C2 C1 110.8(3) no
O5 C2 C3 109.3(2) no
C1 C2 C3 107.7(2) no
O5 C2 H2 109.7 no
C1 C2 H2 109.7 no
C3 C2 H2 109.7 no
C4 C3 C2 110.3(2) no
C4 C3 H3A 109.6 no
C2 C3 H3A 109.6 no
C4 C3 H3B 109.6 no
C2 C3 H3B 109.6 no
H3A C3 H3B 108.1 no
O3 C4 O4 124.1(3) no
O3 C4 C3 121.6(3) no
O4 C4 C3 114.3(3) no
C22 N21 C26 119.2(3) no
N21 C22 C23 122.1(4) no
N21 C22 H22 118.9 no
C23 C22 H22 118.9 no
C22 C23 C24 119.9(4) no
C22 C23 H23 120.1 no
C24 C23 H23 120.1 no
C23 C24 C25 116.9(4) no
C23 C24 C27 119.3(4) no
C25 C24 C27 123.8(4) no
C26 C25 C24 120.4(5) no
C26 C25 H25 119.8 no
C24 C25 H25 119.8 no
N21 C26 C25 121.4(4) no
N21 C26 H26 119.3 no
C25 C26 H26 119.3 no
C17 C27 C24 127.5(4) no
C17 C27 H27 116.2 no
C24 C27 H27 116.2 no
C12 N11 C16 119.4(3) no
C12 N11 H11 121.1 no
C16 N11 H11 119.5 no
N11 C12 C13 123.7(4) no
N11 C12 H12 118.1 no
C13 C12 H12 118.1 no
C12 C13 C14 117.8(5) no
C12 C13 H13 121.1 no
C14 C13 H13 121.1 no
C13 C14 C15 117.6(4) no
C13 C14 C17 119.0(4) no
C15 C14 C17 123.4(4) no
C16 C15 C14 121.4(5) no
C16 C15 H15 119.3 no
C14 C15 H15 119.3 no
N11 C16 C15 119.9(4) no
N11 C16 H16 120.0 no
C15 C16 H16 120.0 no
C27 C17 C14 125.9(4) no
C27 C17 H17 117.0 no
C14 C17 H17 117.0 no
C23A C22A H22A 118.5 no
C24A C23A C22A 119.5(5) no
C24A C23A H23A 120.2 no
C22A C23A H23A 120.2 no
C23A C24A C25A 117.2(5) no
C23A C24A C27A 123.9(4) no
C25A C24A C27A 118.8(4) no
C26A C25A C24A 119.2(5) no
C26A C25A H25A 120.4 no
C24A C25A H25A 120.4 no
C25A C26A H26A 118.3 no
C17A C27A C24A 126.1(5) no
C17A C27A H27A 116.9 no
C24A C27A H27A 116.9 no
C13A C12A H12A 120.1 no
C14A C13A C12A 120.5(5) no
C14A C13A H13A 119.7 no
C12A C13A H13A 119.7 no
C13A C14A C15A 118.6(5) no
C13A C14A C17A 123.2(4) no
C15A C14A C17A 118.2(4) no
C16A C15A C14A 118.1(5) no
C16A C15A H15A 121.0 no
C14A C15A H15A 121.0 no
C15A C16A H16A 118.9 no
C27A C17A C14A 128.8(5) no
C27A C17A H17A 115.6 no
C14A C17A H17A 115.6 no

loop_
_geom_bond_atom_site_label_1
_geom_bond_atom_site_label_2
_geom_bond_distance
_geom_bond_publ_flag
O1 C1 1.238(4) no
O2 C1 1.272(4) no
O3 C4 1.218(4) no
O4 C4 1.303(4) no
O4 H4 0.84 no
O5 C2 1.421(4) no
O5 H5 0.84 no
C1 C2 1.534(4) no
C2 C3 1.537(4) no
C2 H2 1.00 no
C3 C4 1.520(5) no
C3 H3A 0.99 no
C3 H3B 0.99 no
N21 C22 1.336(2) no
N21 C26 1.336(2) no
C22 C23 1.391(2) no
C22 H22 0.95 no
C23 C24 1.392(2) no
C23 H23 0.95 no
C24 C25 1.392(2) no
C24 C27 1.453(5) no
C25 C26 1.392(2) no
C25 H25 0.95 no
C26 H26 0.95 no
C27 C17 1.334(5) no
C27 H27 0.95 no
N11 C12 1.336(2) no
N11 C16 1.336(2) no
N11 H11 1.1317 no
C12 C13 1.391(2) no
C12 H12 0.95 no
C13 C14 1.392(2) no
C13 H13 0.95 no
C14 C15 1.392(2) no
C14 C17 1.455(5) no
C15 C16 1.392(2) no
C15 H15 0.95 no
C16 H16 0.95 no
C17 H17 0.95 no
C22A C23A 1.392(2) no
C22A H22A 0.95 no
C23A C24A 1.392(2) no
C23A H23A 0.95 no
C24A C25A 1.392(2) no
C24A C27A 1.452(5) no
C25A C26A 1.391(2) no
C25A H25A 0.95 no
C26A H26A 0.95 no
C27A C17A 1.323(6) no
C27A H27A 0.95 no
C12A C13A 1.392(2) no
C12A H12A 0.95 no
C13A C14A 1.392(2) no
C13A H13A 0.95 no
C14A C15A 1.392(2) no
C14A C17A 1.456(6) no
C15A C16A 1.392(2) no
C15A H15A 0.95 no
C16A H16A 0.95 no
C17A H17A 0.95 no

loop_
_geom_hbond_atom_site_label_D
_geom_hbond_atom_site_label_H
_geom_hbond_atom_site_label_A
_geom_hbond_site_symmetry_A
_geom_hbond_distance_DH
_geom_hbond_distance_HA
_geom_hbond_distance_DA
_geom_hbond_angle_DHA
_geom_hbond_publ_flag
O4 H4 N21 1_844 0.84 1.76 2.591(3) 172 y
O5 H5 O1 1_655 0.84 1.86 2.702(3) 175 y
N11 H11 O2 . 1.13 1.44 2.561(3) 171 y
C16 H16 O4 1_465 0.95 2.51 3.451(7) 171 y
C23 H23 O1 1_365 0.95 2.52 3.136(5) 123 y
C26 H26 O2 1_356 0.95 2.49 3.401(7) 160 y
C27 H27 O5 1_365 0.95 2.57 3.393(6) 145 y

loop_
_geom_torsion_atom_site_label_1
_geom_torsion_atom_site_label_2
_geom_torsion_atom_site_label_3
_geom_torsion_atom_site_label_4
_geom_torsion
_geom_torsion_publ_flag
O1 C1 C2 O5 -27.5(4) no
O2 C1 C2 O5 153.6(3) no
O1 C1 C2 C3 92.0(3) no
O2 C1 C2 C3 -86.9(3) no
O5 C2 C3 C4 -61.7(3) no
C1 C2 C3 C4 177.9(3) no
C2 C3 C4 O3 -82.4(4) no
C2 C3 C4 O4 96.2(3) no
C26 N21 C22 C23 1.5(8) no
N21 C22 C23 C24 0.2(8) no
C22 C23 C24 C25 0.4(8) no
C22 C23 C24 C27 180.0(5) no
C23 C24 C25 C26 -2.5(9) no
C27 C24 C25 C26 177.8(7) no
C22 N21 C26 C25 -3.7(11) no
C24 C25 C26 N21 4.3(12) no
C23 C24 C27 C17 -175.8(5) no
C25 C24 C27 C17 3.8(9) no
C16 N11 C12 C13 3.0(9) no
N11 C12 C13 C14 -0.9(9) no
C12 C13 C14 C15 -1.3(8) no
C12 C13 C14 C17 -179.4(5) no
C13 C14 C15 C16 1.4(10) no
C17 C14 C15 C16 179.4(7) no
C12 N11 C16 C15 -2.9(11) no
C14 C15 C16 N11 0.7(12) no
C24 C27 C17 C14 179.4(7) no
C13 C14 C17 C27 180.0(5) no
C15 C14 C17 C27 2.0(8) no
C22A C23A C24A C25A 2.7(9) no
C22A C23A C24A C27A 178.9(6) no
C23A C24A C25A C26A 1.5(10) no
C27A C24A C25A C26A -174.9(7) no
C23A C24A C27A C17A 7.7(10) no
C25A C24A C27A C17A -176.2(6) no
C12A C13A C14A C15A 0.0(9) no
C12A C13A C14A C17A 179.8(6) no
C13A C14A C15A C16A 0.9(10) no
C17A C14A C15A C16A -178.9(8) no
C24A C27A C17A C14A 178.4(8) no
C13A C14A C17A C27A 2.5(10) no
C15A C14A C17A C27A -177.7(6) no
